data_4349285
loop_
_publ_author_name
'Agnew, Douglas W.'
'Sampson, Matthew D.'
'Moore, Curtis E.'
'Rheingold, Arnold L.'
'Kubiak, Clifford P.'
'Figueroa, Joshua S.'

_publ_section_title
;
 Electrochemical Properties and CO<sub>2</sub>-Reduction Ability of
 m-Terphenyl Isocyanide Supported Manganese Tricarbonyl Complexes.
;
_journal_issue 23
_journal_name_full 'Inorganic chemistry'
_journal_page_first 12400
_journal_page_last 12408
_journal_paper_doi 10.1021/acs.inorgchem.6b02299
_journal_volume 55
_journal_year 2016
_chemical_formula_moiety 'C70 H74 Mn2 N2 O8, 2(C4 H10 O)'
_chemical_formula_sum 'C78 H94 Mn2 N2 O10'
_chemical_formula_weight 1329.43
_chemical_name_common Mn2(CO)8(CNArDipp2)2
_space_group_crystal_system orthorhombic
_space_group_IT_number 56
_space_group_name_Hall '-P 2ab 2ac'
_space_group_name_H-M_alt 'P c c n'
_atom_sites_solution_hydrogens geom
_audit_creation_date 2013-07-09
_audit_creation_method
;
  Olex2 1.2-beta
  (compiled Apr 23 2013 17:59:47, GUI svn.r4466)
;
_cell_angle_alpha 90
_cell_angle_beta 90
_cell_angle_gamma 90
_cell_formula_units_Z 4
_cell_length_a 17.3739(16)
_cell_length_b 25.063(3)
_cell_length_c 17.1374(17)
_cell_measurement_reflns_used 3316
_cell_measurement_temperature 100(2)
_cell_measurement_theta_max 25.48
_cell_measurement_theta_min 2.33
_cell_volume 7462.3(13)
_computing_molecular_graphics
;
O. V. Dolomanov, L. J. Bourhis, R. J. Gildea, J. A. K. Howard and H. Puschmann,
OLEX2: a complete structure solution, refinement and analysis program.
J. Appl. Cryst. (2009). 42, 339-341.
;
_computing_publication_material
;
O. V. Dolomanov, L. J. Bourhis, R. J. Gildea, J. A. K. Howard and H. Puschmann,
OLEX2: a complete structure solution, refinement and analysis program.
J. Appl. Cryst. (2009). 42, 339-341.
;
_computing_structure_refinement 'SHELXL-2013 (Sheldrick, 2013)'
_diffrn_ambient_temperature 100(2)
_diffrn_measured_fraction_theta_full 0.990
_diffrn_measured_fraction_theta_max 0.983
_diffrn_measurement_device_type 'Bruker Apex-II CCD'
_diffrn_measurement_method '\f and \w scans'
_diffrn_radiation_type MoK\a
_diffrn_radiation_wavelength 0.71073
_diffrn_reflns_av_R_equivalents 0.1201
_diffrn_reflns_av_unetI/netI 0.0688
_diffrn_reflns_Laue_measured_fraction_full 0.990
_diffrn_reflns_Laue_measured_fraction_max 0.983
_diffrn_reflns_limit_h_max 20
_diffrn_reflns_limit_h_min -19
_diffrn_reflns_limit_k_max 31
_diffrn_reflns_limit_k_min -31
_diffrn_reflns_limit_l_max 20
_diffrn_reflns_limit_l_min -21
_diffrn_reflns_number 79149
_diffrn_reflns_point_group_measured_fraction_full 0.990
_diffrn_reflns_point_group_measured_fraction_max 0.983
_diffrn_reflns_theta_full 25.000
_diffrn_reflns_theta_max 26.377
_diffrn_reflns_theta_min 1.625
_exptl_absorpt_coefficient_mu 0.395
_exptl_absorpt_correction_type none
_exptl_crystal_colour 'light yellow'
_exptl_crystal_density_diffrn 1.183
_exptl_crystal_description needle
_exptl_crystal_F_000 2824
_exptl_crystal_size_max 0.5
_exptl_crystal_size_mid 0.2
_exptl_crystal_size_min 0.2
_refine_diff_density_max 0.426
_refine_diff_density_min -0.415
_refine_diff_density_rms 0.061
_refine_ls_extinction_method none
_refine_ls_goodness_of_fit_ref 1.031
_refine_ls_hydrogen_treatment constr
_refine_ls_matrix_type full
_refine_ls_number_parameters 438
_refine_ls_number_reflns 7509
_refine_ls_number_restraints 0
_refine_ls_restrained_S_all 1.031
_refine_ls_R_factor_all 0.1197
_refine_ls_R_factor_gt 0.0486
_refine_ls_shift/su_max 0.001
_refine_ls_shift/su_mean 0.000
_refine_ls_structure_factor_coef Fsqd
_refine_ls_weighting_details 'w=1/[\s^2^(Fo^2^)+(0.0319P)^2^+7.4227P] where P=(Fo^2^+2Fc^2^)/3'
_refine_ls_weighting_scheme calc
_refine_ls_wR_factor_gt 0.0894
_refine_ls_wR_factor_ref 0.1151
_reflns_Friedel_coverage 0.000
_reflns_number_gt 4326
_reflns_number_total 7509
_reflns_threshold_expression 'I > 2\s(I)'
_cod_data_source_file ic6b02299_si_002.cif
_cod_data_source_block JFig845
_cod_original_cell_volume 7462.4(14)
_cod_database_code 4349285
_olex2_refinement_description
;
1. Fixed Uiso
 At 1.2 times of:
  All C(H) groups, All C(H,H) groups
 At 1.5 times of:
  All C(H,H,H) groups, All C(H,H,H,H,H,H) groups
2. Uiso/Uaniso restraints and constraints
Uanis(C1) = Uanis(C01A)
Uanis(C019) = Uanis(C01B)
Uanis(O00F) = Uanis(O00E)
Uanis(C0) = Uanis(C018)
3. Others
 Sof(H01V)=Sof(H01W)=Sof(H01X)=Sof(C0)=Sof(H0A)=Sof(H0B)=Sof(O00F)=Sof(C01B)=
 Sof(H2AA)=Sof(H3AA)=Sof(C1)=Sof(H1A)=Sof(H1B)=Sof(H1C)=1-FVAR(1)
 Sof(O00E)=Sof(H01S)=Sof(H01T)=Sof(H01U)=Sof(C018)=Sof(H01Y)=Sof(H01Z)=
 Sof(C019)=Sof(H01)=Sof(H01|)=Sof(H01})=Sof(C01A)=Sof(H0AA)=Sof(H1AA)=FVAR(1)
4.a Ternary CH refined with riding coordinates:
 C00C(H00C), C00K(H00K), C00L(H00L), C00S(H00S)
4.b Secondary CH2 refined with riding coordinates:
 C018(H01Y,H01Z), C01A(H0AA,H1AA), C0(H0A,H0B), C01B(H2AA,H3AA)
4.c Me refined with riding coordinates:
 C016(H01S,H01T,H01U), C016(H01V,H01W,H01X)
4.d Aromatic/amide H refined with riding coordinates:
 C00I(H00I), C00J(H00J), C00M(H00M), C00O(H00O), C00R(H00R), C00U(H00U),
 C00W(H00W), C00X(H00X), C012(H012)
4.e Idealised Me refined as rotating group:
 C00Y(H00A,H00B,H00D), C00Z(H00E,H00F,H00G), C010(H01A,H01B,H01C), C011(H01D,
 H01E,H01F), C013(H01G,H01H,H01I), C014(H01J,H01K,H01L), C015(H01M,H01N,H01O),
 C017(H01P,H01Q,H01R), C019(H01,H01|,H01}), C1(H1A,H1B,H1C)
;
_shelx_space_group_comment
;
The symmetry employed for this shelxl refinement is uniquely defined
by the following loop, which should always be used as a source of
symmetry information in preference to the above space-group names.
They are only intended as comments.
;
_shelxl_version_number 2013-3

loop_
_space_group_symop_operation_xyz
'x, y, z'
'-x+1/2, -y+1/2, z'
'-x, y+1/2, -z+1/2'
'x+1/2, -y, -z+1/2'
'-x, -y, -z'
'x-1/2, y-1/2, -z'
'x, -y-1/2, z-1/2'
'-x-1/2, y, z-1/2'

loop_
_atom_site_label
_atom_site_type_symbol
_atom_site_fract_x
_atom_site_fract_y
_atom_site_fract_z
_atom_site_U_iso_or_equiv
_atom_site_adp_type
_atom_site_occupancy
_atom_site_site_symmetry_order
_atom_site_calc_flag
_atom_site_refinement_flags_posn
_atom_site_refinement_flags_adp
_atom_site_refinement_flags_occupancy
_atom_site_disorder_assembly
_atom_site_disorder_group
Mn01 Mn 0.69133(2) 0.79134(2) 0.75515(2) 0.01952(11) Uani 1 1 d . . . . .
O002 O 0.58610(12) 0.70794(9) 0.81984(13) 0.0385(5) Uani 1 1 d . . . . .
O003 O 0.65443(12) 0.75560(9) 0.59278(13) 0.0426(6) Uani 1 1 d . . . . .
O004 O 0.81061(12) 0.86690(9) 0.69605(15) 0.0445(6) Uani 1 1 d . . . . .
N005 N 0.56736(11) 0.87631(8) 0.75136(14) 0.0180(4) Uani 1 1 d . . . . .
O006 O 0.73762(12) 0.81754(9) 0.91934(13) 0.0410(6) Uani 1 1 d . . . . .
C007 C 0.50736(13) 0.91404(9) 0.74959(17) 0.0156(5) Uani 1 1 d . . . . .
C008 C 0.47692(14) 0.93182(11) 0.82066(16) 0.0174(6) Uani 1 1 d . . . . .
C009 C 0.48247(14) 0.93262(11) 0.67718(16) 0.0172(6) Uani 1 1 d . . . . .
C00A C 0.52055(15) 0.91437(11) 0.60363(16) 0.0198(6) Uani 1 1 d . . . . .
C00B C 0.66946(16) 0.76904(12) 0.6548(2) 0.0287(7) Uani 1 1 d . . . . .
C00C C 0.61716(15) 0.99088(11) 0.61728(16) 0.0231(7) Uani 1 1 d . . . . .
H00C H 0.5884 0.9948 0.6675 0.028 Uiso 1 1 calc R U . . .
C00D C 0.57648(16) 0.93525(12) 0.92612(16) 0.0241(7) Uani 1 1 d . . . . .
O00E O 0.3676(3) 0.62228(19) 0.7426(4) 0.0453(11) Uani 0.703(5) 1 d . . P A 1
C00F C 0.58491(15) 0.94239(12) 0.57529(16) 0.0225(7) Uani 1 1 d . . . . .
C00G C 0.50923(15) 0.91145(11) 0.89606(16) 0.0202(6) Uani 1 1 d . . . . .
C00H C 0.72058(16) 0.80719(11) 0.8565(2) 0.0279(7) Uani 1 1 d . . . . .
C00I C 0.41745(14) 0.96905(11) 0.81730(16) 0.0200(6) Uani 1 1 d . . . . .
H00I H 0.3953 0.9820 0.8643 0.024 Uiso 1 1 calc R U . . .
C00J C 0.39023(14) 0.98740(10) 0.74640(18) 0.0224(6) Uani 1 1 d . . . . .
H00J H 0.3488 1.0121 0.7452 0.027 Uiso 1 1 calc R U . . .
C00K C 0.61546(15) 0.98205(12) 0.88613(17) 0.0252(7) Uani 1 1 d . . . . .
H00K H 0.5860 0.9898 0.8373 0.030 Uiso 1 1 calc R U . . .
C00L C 0.42550(16) 0.83672(12) 0.59599(18) 0.0300(7) Uani 1 1 d . . . . .
H00L H 0.4032 0.8570 0.6409 0.036 Uiso 1 1 calc R U . . .
C00M C 0.42280(15) 0.97004(11) 0.67688(17) 0.0218(7) Uani 1 1 d . . . . .
H00M H 0.4044 0.9837 0.6287 0.026 Uiso 1 1 calc R U . . .
C00N C 0.49254(16) 0.86902(12) 0.56443(17) 0.0250(7) Uani 1 1 d . . . . .
C00O C 0.52957(17) 0.85278(13) 0.49592(18) 0.0328(8) Uani 1 1 d . . . . .
H00O H 0.5115 0.8222 0.4689 0.039 Uiso 1 1 calc R U . . .
C00P C 0.61529(13) 0.84384(9) 0.75300(17) 0.0177(5) Uani 1 1 d . . . . .
C00Q C 0.47381(17) 0.86843(12) 0.93421(17) 0.0277(7) Uani 1 1 d . . . . .
C00R C 0.60672(18) 0.91486(13) 0.99537(17) 0.0344(8) Uani 1 1 d . . . . .
H00R H 0.6517 0.9305 1.0169 0.041 Uiso 1 1 calc R U . . .
C00S C 0.40319(18) 0.84096(12) 0.90071(19) 0.0338(8) Uani 1 1 d . . . . .
H00S H 0.3820 0.8642 0.8585 0.041 Uiso 1 1 calc R U . . .
C00T C 0.76552(17) 0.83693(12) 0.71836(18) 0.0295(7) Uani 1 1 d . . . . .
C00U C 0.61931(17) 0.92450(13) 0.50656(17) 0.0320(8) Uani 1 1 d . . . . .
H00U H 0.6627 0.9430 0.4864 0.038 Uiso 1 1 calc R U . . .
C00V C 0.62722(16) 0.73928(12) 0.79438(17) 0.0259(7) Uani 1 1 d . . . . .
C00W C 0.59172(18) 0.88052(14) 0.46721(19) 0.0363(8) Uani 1 1 d . . . . .
H00W H 0.6157 0.8693 0.4201 0.044 Uiso 1 1 calc R U . . .
C00X C 0.5070(2) 0.85002(13) 1.0031(2) 0.0405(9) Uani 1 1 d . . . . .
H00X H 0.4837 0.8212 1.0302 0.049 Uiso 1 1 calc R U . . .
C00Y C 0.45315(18) 0.78266(12) 0.6272(2) 0.0405(9) Uani 1 1 d . . . . .
H00A H 0.4777 0.7625 0.5850 0.061 Uiso 1 1 calc R U . . .
H00B H 0.4091 0.7625 0.6473 0.061 Uiso 1 1 calc R U . . .
H00D H 0.4904 0.7884 0.6693 0.061 Uiso 1 1 calc R U . . .
C00Z C 0.36133(18) 0.82872(14) 0.5359(2) 0.0447(9) Uani 1 1 d . . . . .
H00E H 0.3422 0.8636 0.5186 0.067 Uiso 1 1 calc R U . . .
H00F H 0.3191 0.8085 0.5596 0.067 Uiso 1 1 calc R U . . .
H00G H 0.3816 0.8090 0.4910 0.067 Uiso 1 1 calc R U . . .
C010 C 0.70226(18) 0.98455(15) 0.6372(2) 0.0535(11) Uani 1 1 d . . . . .
H01A H 0.7098 0.9517 0.6671 0.080 Uiso 1 1 calc R U . . .
H01B H 0.7193 1.0152 0.6683 0.080 Uiso 1 1 calc R U . . .
H01C H 0.7324 0.9828 0.5889 0.080 Uiso 1 1 calc R U . . .
C011 C 0.6129(2) 1.03220(13) 0.9367(2) 0.0460(9) Uani 1 1 d . . . . .
H01D H 0.5594 1.0401 0.9506 0.069 Uiso 1 1 calc R U . . .
H01E H 0.6346 1.0623 0.9076 0.069 Uiso 1 1 calc R U . . .
H01F H 0.6429 1.0264 0.9843 0.069 Uiso 1 1 calc R U . . .
C012 C 0.5730(2) 0.87289(14) 1.0328(2) 0.0437(9) Uani 1 1 d . . . . .
H012 H 0.5950 0.8593 1.0795 0.052 Uiso 1 1 calc R U . . .
C013 C 0.4255(2) 0.78742(14) 0.8640(2) 0.0487(10) Uani 1 1 d . . . . .
H01G H 0.4633 0.7934 0.8224 0.073 Uiso 1 1 calc R U . . .
H01H H 0.3796 0.7704 0.8420 0.073 Uiso 1 1 calc R U . . .
H01I H 0.4479 0.7642 0.9040 0.073 Uiso 1 1 calc R U . . .
C014 C 0.3395(2) 0.83256(15) 0.9615(2) 0.0549(11) Uani 1 1 d . . . . .
H01J H 0.3581 0.8086 1.0025 0.082 Uiso 1 1 calc R U . . .
H01K H 0.2943 0.8168 0.9363 0.082 Uiso 1 1 calc R U . . .
H01L H 0.3254 0.8670 0.9846 0.082 Uiso 1 1 calc R U . . .
C015 C 0.69845(17) 0.96949(15) 0.8624(2) 0.0488(10) Uani 1 1 d . . . . .
H01M H 0.7289 0.9614 0.9090 0.073 Uiso 1 1 calc R U . . .
H01N H 0.7207 1.0004 0.8356 0.073 Uiso 1 1 calc R U . . .
H01O H 0.6989 0.9386 0.8272 0.073 Uiso 1 1 calc R U . . .
C016 C 0.49379(19) 0.59898(13) 0.7438(2) 0.0493(9) Uani 1 1 d . . . . .
H01S H 0.5019 0.5924 0.6880 0.074 Uiso 0.703(5) 1 calc R U P A 1
H01T H 0.4733 0.5667 0.7684 0.074 Uiso 0.703(5) 1 calc R U P A 1
H01U H 0.5429 0.6085 0.7682 0.074 Uiso 0.703(5) 1 calc R U P A 1
H01V H 0.5174 0.5860 0.6954 0.074 Uiso 0.297(5) 1 calc R U P A 2
H01W H 0.4778 0.5686 0.7758 0.074 Uiso 0.297(5) 1 calc R U P A 2
H01X H 0.5312 0.6205 0.7727 0.074 Uiso 0.297(5) 1 calc R U P A 2
C017 C 0.6044(2) 1.04127(13) 0.5705(2) 0.0510(10) Uani 1 1 d . . . . .
H01P H 0.6323 1.0388 0.5209 0.077 Uiso 1 1 calc R U . . .
H01Q H 0.6234 1.0720 0.6001 0.077 Uiso 1 1 calc R U . . .
H01R H 0.5493 1.0457 0.5601 0.077 Uiso 1 1 calc R U . . .
C018 C 0.4415(3) 0.6407(2) 0.7533(5) 0.0583(18) Uani 0.703(5) 1 d . . P A 1
H01Y H 0.4467 0.6560 0.8063 0.070 Uiso 0.703(5) 1 calc R U P A 1
H01Z H 0.4526 0.6693 0.7149 0.070 Uiso 0.703(5) 1 calc R U P A 1
C019 C 0.2360(4) 0.6382(3) 0.7297(5) 0.081(2) Uani 0.703(5) 1 d . . P A 1
H01 H 0.2353 0.6256 0.6756 0.122 Uiso 0.703(5) 1 calc R U P A 1
H01| H 0.1965 0.6657 0.7367 0.122 Uiso 0.703(5) 1 calc R U P A 1
H01} H 0.2255 0.6083 0.7649 0.122 Uiso 0.703(5) 1 calc R U P A 1
C01A C 0.3103(3) 0.6602(2) 0.7472(5) 0.0748(18) Uani 0.703(5) 1 d . . P A 1
H0AA H 0.3217 0.6895 0.7101 0.090 Uiso 0.703(5) 1 calc R U P A 1
H1AA H 0.3096 0.6756 0.8004 0.090 Uiso 0.703(5) 1 calc R U P A 1
C0 C 0.4145(11) 0.6375(8) 0.7215(14) 0.0583(18) Uani 0.297(5) 1 d . . P A 2
H0A H 0.4142 0.6705 0.7534 0.070 Uiso 0.297(5) 1 calc R U P A 2
H0B H 0.4151 0.6476 0.6657 0.070 Uiso 0.297(5) 1 calc R U P A 2
O00F O 0.3468(8) 0.6050(5) 0.7390(11) 0.0453(11) Uani 0.297(5) 1 d . . P A 2
C01B C 0.2762(10) 0.6315(8) 0.7161(15) 0.081(2) Uani 0.297(5) 1 d . . P A 2
H2AA H 0.2772 0.6344 0.6585 0.098 Uiso 0.297(5) 1 calc R U P A 2
H3AA H 0.2335 0.6068 0.7292 0.098 Uiso 0.297(5) 1 calc R U P A 2
C1 C 0.2556(8) 0.6809(6) 0.7442(11) 0.0748(18) Uani 0.297(5) 1 d . . P A 2
H1A H 0.2978 0.7061 0.7356 0.112 Uiso 0.297(5) 1 calc R U P A 2
H1B H 0.2447 0.6783 0.8002 0.112 Uiso 0.297(5) 1 calc R U P A 2
H1C H 0.2095 0.6934 0.7168 0.112 Uiso 0.297(5) 1 calc R U P A 2

loop_
_atom_site_aniso_label
_atom_site_aniso_U_11
_atom_site_aniso_U_22
_atom_site_aniso_U_33
_atom_site_aniso_U_23
_atom_site_aniso_U_13
_atom_site_aniso_U_12
Mn01 0.0179(2) 0.01551(19) 0.0251(2) -0.0001(2) 0.0003(2) 0.00705(15)
O002 0.0340(12) 0.0286(12) 0.0529(15) 0.0102(12) 0.0055(11) -0.0004(10)
O003 0.0452(14) 0.0501(15) 0.0326(14) -0.0107(12) -0.0082(11) 0.0178(11)
O004 0.0316(13) 0.0325(13) 0.0694(17) 0.0123(12) 0.0104(12) 0.0022(11)
N005 0.0188(11) 0.0184(11) 0.0168(11) -0.0011(12) 0.0015(11) 0.0034(9)
O006 0.0404(13) 0.0485(15) 0.0341(14) -0.0105(12) -0.0086(11) 0.0101(11)
C007 0.0131(12) 0.0112(12) 0.0226(14) -0.0009(14) -0.0030(13) 0.0048(9)
C008 0.0154(14) 0.0147(15) 0.0221(16) 0.0007(12) 0.0001(12) -0.0001(11)
C009 0.0157(14) 0.0145(15) 0.0214(16) -0.0010(12) -0.0006(11) 0.0017(11)
C00A 0.0208(15) 0.0206(16) 0.0181(15) -0.0024(12) -0.0036(12) 0.0076(11)
C00B 0.0257(16) 0.0233(16) 0.037(2) 0.0012(15) 0.0023(14) 0.0119(12)
C00C 0.0211(15) 0.0295(17) 0.0188(15) -0.0005(13) 0.0015(12) 0.0016(12)
C00D 0.0252(16) 0.0279(17) 0.0191(16) -0.0015(13) 0.0006(12) 0.0109(13)
O00E 0.034(3) 0.040(3) 0.062(2) -0.009(3) -0.012(3) 0.000(2)
C00F 0.0202(15) 0.0280(17) 0.0192(16) -0.0005(13) -0.0023(12) 0.0094(12)
C00G 0.0230(15) 0.0188(16) 0.0188(15) -0.0001(12) 0.0018(12) 0.0097(12)
C00H 0.0208(15) 0.0210(17) 0.042(2) 0.0009(15) 0.0023(14) 0.0078(12)
C00I 0.0185(15) 0.0184(16) 0.0233(16) -0.0016(13) 0.0050(12) 0.0049(12)
C00J 0.0175(13) 0.0193(13) 0.0305(16) 0.0006(15) -0.0021(14) 0.0096(10)
C00K 0.0210(15) 0.0350(18) 0.0197(16) -0.0036(14) -0.0007(12) 0.0003(13)
C00L 0.0342(17) 0.0205(17) 0.0353(19) -0.0075(14) -0.0040(14) 0.0032(13)
C00M 0.0238(16) 0.0195(16) 0.0222(16) 0.0014(13) -0.0036(12) 0.0051(12)
C00N 0.0281(16) 0.0213(17) 0.0257(17) -0.0014(13) -0.0061(13) 0.0094(13)
C00O 0.0402(19) 0.0282(19) 0.0301(18) -0.0119(15) -0.0056(15) 0.0116(14)
C00P 0.0188(13) 0.0169(13) 0.0175(14) -0.0013(14) 0.0004(13) 0.0037(10)
C00Q 0.0353(17) 0.0180(17) 0.0299(18) 0.0038(14) 0.0076(14) 0.0091(13)
C00R 0.0352(18) 0.044(2) 0.0236(18) 0.0001(16) -0.0076(14) 0.0142(15)
C00S 0.0417(18) 0.0180(17) 0.042(2) 0.0014(15) 0.0086(15) -0.0030(14)
C00T 0.0245(17) 0.0249(18) 0.0393(19) 0.0005(14) 0.0012(14) 0.0130(13)
C00U 0.0269(16) 0.042(2) 0.0267(18) -0.0037(15) 0.0049(14) 0.0034(14)
C00V 0.0257(16) 0.0224(17) 0.0295(17) -0.0001(14) -0.0026(13) 0.0104(13)
C00W 0.0391(19) 0.045(2) 0.0253(18) -0.0115(16) 0.0024(15) 0.0128(16)
C00X 0.059(2) 0.0284(19) 0.034(2) 0.0143(16) 0.0077(17) 0.0106(17)
C00Y 0.043(2) 0.027(2) 0.052(2) -0.0008(16) -0.0115(17) -0.0027(15)
C00Z 0.038(2) 0.039(2) 0.057(2) -0.0008(18) -0.0162(17) -0.0032(16)
C010 0.035(2) 0.049(2) 0.077(3) -0.015(2) -0.0215(19) 0.0055(16)
C011 0.062(2) 0.036(2) 0.041(2) -0.0067(17) 0.0126(18) -0.0020(17)
C012 0.060(2) 0.046(2) 0.0254(19) 0.0078(17) -0.0080(17) 0.0228(19)
C013 0.053(2) 0.033(2) 0.060(2) -0.0106(19) 0.0166(18) -0.0039(17)
C014 0.051(2) 0.051(3) 0.063(3) -0.010(2) 0.0229(19) -0.0083(18)
C015 0.0291(19) 0.055(2) 0.062(2) -0.004(2) 0.0121(17) 0.0010(16)
C016 0.049(2) 0.0388(19) 0.060(2) -0.001(2) 0.008(2) -0.0112(16)
C017 0.082(3) 0.032(2) 0.040(2) -0.0007(17) -0.017(2) 0.0055(19)
C018 0.035(4) 0.040(3) 0.100(6) 0.007(4) -0.011(3) 0.002(3)
C019 0.038(4) 0.076(4) 0.131(6) -0.008(4) -0.001(5) 0.000(4)
C01A 0.036(3) 0.058(3) 0.131(5) -0.022(4) -0.022(4) 0.009(3)
C0 0.035(4) 0.040(3) 0.100(6) 0.007(4) -0.011(3) 0.002(3)
O00F 0.034(3) 0.040(3) 0.062(2) -0.009(3) -0.012(3) 0.000(2)
C01B 0.038(4) 0.076(4) 0.131(6) -0.008(4) -0.001(5) 0.000(4)
C1 0.036(3) 0.058(3) 0.131(5) -0.022(4) -0.022(4) 0.009(3)

loop_
_atom_type_symbol
_atom_type_description
_atom_type_scat_dispersion_real
_atom_type_scat_dispersion_imag
_atom_type_scat_source
C C 0.0033 0.0016 'International Tables Vol C Tables 4.2.6.8 and 6.1.1.4'
H H 0.0000 0.0000 'International Tables Vol C Tables 4.2.6.8 and 6.1.1.4'
Mn Mn 0.3368 0.7283 'International Tables Vol C Tables 4.2.6.8 and 6.1.1.4'
N N 0.0061 0.0033 'International Tables Vol C Tables 4.2.6.8 and 6.1.1.4'
O O 0.0106 0.0060 'International Tables Vol C Tables 4.2.6.8 and 6.1.1.4'

loop_
_geom_angle_atom_site_label_1
_geom_angle_atom_site_label_2
_geom_angle_atom_site_label_3
_geom_angle
_geom_angle_site_symmetry_3
C00B Mn01 Mn01 85.90(8) 2_665
C00B Mn01 C00H 173.58(12) .
C00B Mn01 C00P 92.83(12) .
C00H Mn01 Mn01 87.73(8) 2_665
C00H Mn01 C00P 93.53(12) .
C00P Mn01 Mn01 178.73(9) 2_665
C00T Mn01 Mn01 87.20(9) 2_665
C00T Mn01 C00B 90.75(14) .
C00T Mn01 C00H 89.77(14) .
C00T Mn01 C00P 92.95(11) .
C00T Mn01 C00V 172.45(12) .
C00V Mn01 Mn01 85.36(8) 2_665
C00V Mn01 C00B 90.05(13) .
C00V Mn01 C00H 88.61(13) .
C00V Mn01 C00P 94.51(11) .
C00P N005 C007 177.9(2) .
C008 C007 N005 118.3(2) .
C009 C007 N005 118.2(2) .
C009 C007 C008 123.4(2) .
C007 C008 C00G 120.0(2) .
C00I C008 C007 117.2(2) .
C00I C008 C00G 122.8(2) .
C007 C009 C00A 120.7(2) .
C007 C009 C00M 117.2(2) .
C00M C009 C00A 122.0(2) .
C00F C00A C009 119.3(2) .
C00F C00A C00N 120.9(3) .
C00N C00A C009 119.8(3) .
O003 C00B Mn01 178.6(3) .
C00F C00C H00C 107.6 .
C00F C00C C010 112.3(2) .
C010 C00C H00C 107.6 .
C017 C00C H00C 107.6 .
C017 C00C C00F 111.3(2) .
C017 C00C C010 110.3(3) .
C00G C00D C00K 122.1(2) .
C00R C00D C00G 117.9(3) .
C00R C00D C00K 120.0(3) .
C018 O00E C01A 115.7(5) .
C00A C00F C00C 121.9(2) .
C00U C00F C00A 118.1(3) .
C00U C00F C00C 119.9(3) .
C00D C00G C008 118.8(2) .
C00Q C00G C008 119.9(3) .
C00Q C00G C00D 121.2(3) .
O006 C00H Mn01 178.8(3) .
C008 C00I H00I 119.6 .
C00J C00I C008 120.9(2) .
C00J C00I H00I 119.6 .
C00I C00J H00J 119.7 .
C00I C00J C00M 120.7(2) .
C00M C00J H00J 119.7 .
C00D C00K H00K 107.4 .
C00D C00K C011 111.5(2) .
C00D C00K C015 112.4(3) .
C011 C00K H00K 107.4 .
C011 C00K C015 110.4(3) .
C015 C00K H00K 107.4 .
C00N C00L H00L 107.5 .
C00N C00L C00Y 110.8(2) .
C00N C00L C00Z 112.9(3) .
C00Y C00L H00L 107.5 .
C00Z C00L H00L 107.5 .
C00Z C00L C00Y 110.3(3) .
C009 C00M H00M 119.7 .
C00J C00M C009 120.6(3) .
C00J C00M H00M 119.7 .
C00A C00N C00L 121.7(3) .
C00O C00N C00A 118.5(3) .
C00O C00N C00L 119.8(3) .
C00N C00O H00O 119.5 .
C00W C00O C00N 120.9(3) .
C00W C00O H00O 119.5 .
N005 C00P Mn01 179.4(2) .
C00G C00Q C00S 121.8(3) .
C00X C00Q C00G 117.9(3) .
C00X C00Q C00S 120.3(3) .
C00D C00R H00R 119.3 .
C012 C00R C00D 121.4(3) .
C012 C00R H00R 119.3 .
C00Q C00S H00S 107.8 .
C00Q C00S C013 110.4(3) .
C00Q C00S C014 112.8(3) .
C013 C00S H00S 107.8 .
C013 C00S C014 109.9(3) .
C014 C00S H00S 107.8 .
O004 C00T Mn01 177.8(3) .
C00F C00U H00U 119.3 .
C00W C00U C00F 121.4(3) .
C00W C00U H00U 119.3 .
O002 C00V Mn01 178.1(3) .
C00O C00W C00U 120.2(3) .
C00O C00W H00W 119.9 .
C00U C00W H00W 119.9 .
C00Q C00X H00X 119.4 .
C012 C00X C00Q 121.3(3) .
C012 C00X H00X 119.4 .
C00L C00Y H00A 109.5 .
C00L C00Y H00B 109.5 .
C00L C00Y H00D 109.5 .
H00A C00Y H00B 109.5 .
H00A C00Y H00D 109.5 .
H00B C00Y H00D 109.5 .
C00L C00Z H00E 109.5 .
C00L C00Z H00F 109.5 .
C00L C00Z H00G 109.5 .
H00E C00Z H00F 109.5 .
H00E C00Z H00G 109.5 .
H00F C00Z H00G 109.5 .
C00C C010 H01A 109.5 .
C00C C010 H01B 109.5 .
C00C C010 H01C 109.5 .
H01A C010 H01B 109.5 .
H01A C010 H01C 109.5 .
H01B C010 H01C 109.5 .
C00K C011 H01D 109.5 .
C00K C011 H01E 109.5 .
C00K C011 H01F 109.5 .
H01D C011 H01E 109.5 .
H01D C011 H01F 109.5 .
H01E C011 H01F 109.5 .
C00R C012 C00X 120.3(3) .
C00R C012 H012 119.8 .
C00X C012 H012 119.8 .
C00S C013 H01G 109.5 .
C00S C013 H01H 109.5 .
C00S C013 H01I 109.5 .
H01G C013 H01H 109.5 .
H01G C013 H01I 109.5 .
H01H C013 H01I 109.5 .
C00S C014 H01J 109.5 .
C00S C014 H01K 109.5 .
C00S C014 H01L 109.5 .
H01J C014 H01K 109.5 .
H01J C014 H01L 109.5 .
H01K C014 H01L 109.5 .
C00K C015 H01M 109.5 .
C00K C015 H01N 109.5 .
C00K C015 H01O 109.5 .
H01M C015 H01N 109.5 .
H01M C015 H01O 109.5 .
H01N C015 H01O 109.5 .
H01S C016 H01T 109.5 .
H01S C016 H01U 109.5 .
H01T C016 H01U 109.5 .
H01V C016 H01W 109.5 .
H01V C016 H01X 109.5 .
H01W C016 H01X 109.5 .
C018 C016 H01S 109.5 .
C018 C016 H01T 109.5 .
C018 C016 H01U 109.5 .
C0 C016 H01V 109.5 .
C0 C016 H01W 109.5 .
C0 C016 H01X 109.5 .
C00C C017 H01P 109.5 .
C00C C017 H01Q 109.5 .
C00C C017 H01R 109.5 .
H01P C017 H01Q 109.5 .
H01P C017 H01R 109.5 .
H01Q C017 H01R 109.5 .
O00E C018 C016 109.9(5) .
O00E C018 H01Y 109.7 .
O00E C018 H01Z 109.7 .
C016 C018 H01Y 109.7 .
C016 C018 H01Z 109.7 .
H01Y C018 H01Z 108.2 .
H01 C019 H01| 109.5 .
H01 C019 H01} 109.5 .
H01| C019 H01} 109.5 .
C01A C019 H01 109.5 .
C01A C019 H01| 109.5 .
C01A C019 H01} 109.5 .
O00E C01A C019 111.8(6) .
O00E C01A H0AA 109.3 .
O00E C01A H1AA 109.3 .
C019 C01A H0AA 109.3 .
C019 C01A H1AA 109.3 .
H0AA C01A H1AA 107.9 .
C016 C0 H0A 110.4 .
C016 C0 H0B 110.4 .
H0A C0 H0B 108.6 .
O00F C0 C016 106.5(14) .
O00F C0 H0A 110.4 .
O00F C0 H0B 110.4 .
C01B O00F C0 111.7(16) .
O00F C01B H2AA 106.7 .
O00F C01B H3AA 106.7 .
H2AA C01B H3AA 106.6 .
C1 C01B O00F 122.5(18) .
C1 C01B H2AA 106.7 .
C1 C01B H3AA 106.7 .
C01B C1 H1A 109.5 .
C01B C1 H1B 109.5 .
C01B C1 H1C 109.5 .
H1A C1 H1B 109.5 .
H1A C1 H1C 109.5 .
H1B C1 H1C 109.5 .

loop_
_geom_bond_atom_site_label_1
_geom_bond_atom_site_label_2
_geom_bond_distance
_geom_bond_site_symmetry_2
Mn01 Mn01 2.9069(7) 2_665
Mn01 C00B 1.847(3) .
Mn01 C00H 1.852(3) .
Mn01 C00P 1.865(2) .
Mn01 C00T 1.834(3) .
Mn01 C00V 1.843(3) .
O002 C00V 1.148(3) .
O003 C00B 1.146(3) .
O004 C00T 1.151(3) .
N005 C007 1.408(3) .
N005 C00P 1.165(3) .
O006 C00H 1.147(3) .
C007 C008 1.401(4) .
C007 C009 1.394(4) .
C008 C00G 1.498(4) .
C008 C00I 1.393(4) .
C009 C00A 1.495(4) .
C009 C00M 1.398(4) .
C00A C00F 1.407(4) .
C00A C00N 1.407(4) .
C00C H00C 1.0000 .
C00C C00F 1.519(4) .
C00C C010 1.525(4) .
C00C C017 1.513(4) .
C00D C00G 1.409(4) .
C00D C00K 1.518(4) .
C00D C00R 1.395(4) .
O00E C018 1.377(7) .
O00E C01A 1.379(7) .
C00F C00U 1.395(4) .
C00G C00Q 1.403(4) .
C00I H00I 0.9500 .
C00I C00J 1.383(4) .
C00J H00J 0.9500 .
C00J C00M 1.389(4) .
C00K H00K 1.0000 .
C00K C011 1.527(4) .
C00K C015 1.531(4) .
C00L H00L 1.0000 .
C00L C00N 1.518(4) .
C00L C00Y 1.534(4) .
C00L C00Z 1.531(4) .
C00M H00M 0.9500 .
C00N C00O 1.399(4) .
C00O H00O 0.9500 .
C00O C00W 1.375(4) .
C00Q C00S 1.519(4) .
C00Q C00X 1.392(4) .
C00R H00R 0.9500 .
C00R C012 1.364(5) .
C00S H00S 1.0000 .
C00S C013 1.532(4) .
C00S C014 1.534(4) .
C00U H00U 0.9500 .
C00U C00W 1.378(4) .
C00W H00W 0.9500 .
C00X H00X 0.9500 .
C00X C012 1.379(5) .
C00Y H00A 0.9800 .
C00Y H00B 0.9800 .
C00Y H00D 0.9800 .
C00Z H00E 0.9800 .
C00Z H00F 0.9800 .
C00Z H00G 0.9800 .
C010 H01A 0.9800 .
C010 H01B 0.9800 .
C010 H01C 0.9800 .
C011 H01D 0.9800 .
C011 H01E 0.9800 .
C011 H01F 0.9800 .
C012 H012 0.9500 .
C013 H01G 0.9800 .
C013 H01H 0.9800 .
C013 H01I 0.9800 .
C014 H01J 0.9800 .
C014 H01K 0.9800 .
C014 H01L 0.9800 .
C015 H01M 0.9800 .
C015 H01N 0.9800 .
C015 H01O 0.9800 .
C016 H01S 0.9800 .
C016 H01T 0.9800 .
C016 H01U 0.9800 .
C016 H01V 0.9800 .
C016 H01W 0.9800 .
C016 H01X 0.9800 .
C016 C018 1.396(7) .
C016 C0 1.725(18) .
C017 H01P 0.9800 .
C017 H01Q 0.9800 .
C017 H01R 0.9800 .
C018 H01Y 0.9900 .
C018 H01Z 0.9900 .
C019 H01 0.9800 .
C019 H01| 0.9800 .
C019 H01} 0.9800 .
C019 C01A 1.436(9) .
C01A H0AA 0.9900 .
C01A H1AA 0.9900 .
C0 H0A 0.9900 .
C0 H0B 0.9900 .
C0 O00F 1.46(2) .
O00F C01B 1.45(2) .
C01B H2AA 0.9900 .
C01B H3AA 0.9900 .
C01B C1 1.38(3) .
C1 H1A 0.9800 .
C1 H1B 0.9800 .
C1 H1C 0.9800 .
